data_4121305
loop_
_publ_author_name
'Daniel J. Harrison'
'Graham M. Lee'
'Matthew C. Leclerc'
'Ilia Korobkov'
'R. Tom Baker'

_publ_section_title
;
 Cobalt Fluorocarbenes: Cycloaddition Reactions with Tetrafluoroethylene
 and Reactivity of the Perfluorometallacyclic Products
;
_journal_name_full 'Journal of the American Chemical Society'
_journal_page_first 18296
_journal_page_last 18299
_journal_paper_doi 10.1021/ja411503c
_journal_volume 135
_journal_year 2013
_chemical_formula_sum 'C21 H18 Co F6 P'
_chemical_formula_weight 474.25
_chemical_name_systematic
; 
 ? 
;
_space_group_IT_number 19
_symmetry_cell_setting orthorhombic
_symmetry_space_group_name_Hall 'P 2ac 2ab'
_symmetry_space_group_name_H-M 'P 21 21 21'
_atom_sites_solution_hydrogens geom
_atom_sites_solution_primary direct
_atom_sites_solution_secondary difmap
_audit_creation_method SHELXL-97
_cell_angle_alpha 90.00
_cell_angle_beta 90.00
_cell_angle_gamma 90.00
_cell_formula_units_Z 4
_cell_length_a 10.1591(5)
_cell_length_b 11.2991(5)
_cell_length_c 16.6717(7)
_cell_measurement_reflns_used 9983
_cell_measurement_temperature 200(2)
_cell_measurement_theta_max 27.44
_cell_measurement_theta_min 2.18
_cell_volume 1913.72(15)
_computing_cell_refinement 'APEX II, Bruker (2009)'
_computing_data_collection 'APEX II, Bruker (2009)'
_computing_data_reduction 'XPREP, Bruker (2009)'
_computing_molecular_graphics 'SHELXTL, Bruker (2004)'
_computing_publication_material 'SHELXTL, Bruker (2004)'
_computing_structure_refinement 'SHELXL-97 (Sheldrick, 2008)'
_computing_structure_solution 'SHELXS-97 (Sheldrick, 2008)'
_diffrn_ambient_temperature 200(2)
_diffrn_measured_fraction_theta_full 0.981
_diffrn_measured_fraction_theta_max 0.981
_diffrn_measurement_device_type 'Bruker APEX-II CCD'
_diffrn_measurement_method '\f and \w scans'
_diffrn_radiation_monochromator graphite
_diffrn_radiation_source 'fine-focus sealed tube'
_diffrn_radiation_type MoK\a
_diffrn_radiation_wavelength 0.71073
_diffrn_reflns_av_R_equivalents 0.0526
_diffrn_reflns_av_sigmaI/netI 0.0409
_diffrn_reflns_limit_h_max 13
_diffrn_reflns_limit_h_min -13
_diffrn_reflns_limit_k_max 15
_diffrn_reflns_limit_k_min -14
_diffrn_reflns_limit_l_max 22
_diffrn_reflns_limit_l_min -22
_diffrn_reflns_number 26264
_diffrn_reflns_theta_full 28.39
_diffrn_reflns_theta_max 28.39
_diffrn_reflns_theta_min 2.18
_exptl_absorpt_coefficient_mu 1.041
_exptl_absorpt_correction_T_max 0.9307
_exptl_absorpt_correction_T_min 0.7735
_exptl_absorpt_correction_type multi-scan
_exptl_absorpt_process_details 'SADABS, Bruker (2003)'
_exptl_crystal_colour yellow
_exptl_crystal_density_diffrn 1.646
_exptl_crystal_density_meas ?
_exptl_crystal_description block
_exptl_crystal_F_000 960
_exptl_crystal_size_max 0.26
_exptl_crystal_size_mid 0.11
_exptl_crystal_size_min 0.07
_refine_diff_density_max 1.511
_refine_diff_density_min -0.535
_refine_diff_density_rms 0.111
_refine_ls_abs_structure_details 'Flack H D (1983), Acta Cryst. A39, 876-881'
_refine_ls_abs_structure_Flack 0.55(2)
_refine_ls_extinction_method none
_refine_ls_goodness_of_fit_ref 1.068
_refine_ls_hydrogen_treatment constr
_refine_ls_matrix_type full
_refine_ls_number_parameters 281
_refine_ls_number_reflns 4687
_refine_ls_number_restraints 0
_refine_ls_restrained_S_all 1.068
_refine_ls_R_factor_all 0.0633
_refine_ls_R_factor_gt 0.0532
_refine_ls_shift/su_max 0.001
_refine_ls_shift/su_mean 0.000
_refine_ls_structure_factor_coef Fsqd
_refine_ls_weighting_details 'calc w=1/[\s^2^(Fo^2^)+(0.0827P)^2^+1.0406P] where P=(Fo^2^+2Fc^2^)/3'
_refine_ls_weighting_scheme calc
_refine_ls_wR_factor_gt 0.1266
_refine_ls_wR_factor_ref 0.1324
_reflns_number_gt 4111
_reflns_number_total 4687
_reflns_threshold_expression >2sigma(I)
_cod_data_source_file ja411503c_si_004.cif
_cod_data_source_block tb071
_cod_depositor_comments
;
The following automatic conversions were performed:

'_exptl_crystal_density_meas' value 'n/a' was changed to '?' - the
value is perceived as not measured.

Automatic conversion script
Id: cif_fix_values 3008 2015-01-20 13:52:24Z robertas 
;
_cod_database_code 4121305

loop_
_symmetry_equiv_pos_as_xyz
'x, y, z'
'-x+1/2, -y, z+1/2'
'-x, y+1/2, -z+1/2'
'x+1/2, -y+1/2, -z'

loop_
_atom_site_label
_atom_site_type_symbol
_atom_site_fract_x
_atom_site_fract_y
_atom_site_fract_z
_atom_site_U_iso_or_equiv
_atom_site_adp_type
_atom_site_occupancy
_atom_site_symmetry_multiplicity
_atom_site_calc_flag
_atom_site_refinement_flags
_atom_site_disorder_assembly
_atom_site_disorder_group
Co1 Co 0.73230(5) 0.70738(4) 0.13800(3) 0.02605(14) Uani 1 1 d . . .
P1 P 0.83087(9) 0.64466(7) 0.24815(5) 0.02291(19) Uani 1 1 d . . .
F1 F 0.8980(3) 0.5092(3) 0.0960(2) 0.0627(9) Uani 1 1 d . . .
F2 F 0.8493(4) 0.6168(3) -0.00581(19) 0.0763(12) Uani 1 1 d . . .
F3 F 0.6993(11) 0.4019(7) 0.0940(7) 0.077(3) Uani 0.50 1 d P A 1
F4 F 0.6168(16) 0.5059(16) -0.0044(7) 0.091(7) Uani 0.50 1 d P A 1
F3' F 0.6741(8) 0.4035(8) 0.0497(5) 0.053(2) Uani 0.50 1 d P A 2
F4' F 0.6233(15) 0.5618(13) -0.0147(8) 0.061(3) Uani 0.50 1 d P A 2
F5 F 0.5730(4) 0.5087(3) 0.18820(17) 0.0691(11) Uani 1 1 d . . .
F6 F 0.4780(3) 0.6154(3) 0.09862(19) 0.0552(8) Uani 1 1 d . . .
C1 C 0.8054(5) 0.8530(4) 0.0750(3) 0.0486(12) Uani 1 1 d . . .
H1A H 0.8840 0.8525 0.0388 0.058 Uiso 1 1 calc R . .
C2 C 0.6742(5) 0.8272(4) 0.0515(3) 0.0460(11) Uani 1 1 d . . .
H2A H 0.6429 0.8084 -0.0039 0.055 Uiso 1 1 calc R . .
C3 C 0.5935(5) 0.8444(4) 0.1214(3) 0.0423(10) Uani 1 1 d . . .
H3A H 0.4957 0.8352 0.1236 0.051 Uiso 1 1 calc R . .
C4 C 0.6743(5) 0.8750(4) 0.1857(3) 0.0424(10) Uani 1 1 d . . .
H4A H 0.6443 0.8902 0.2419 0.051 Uiso 1 1 calc R . .
C5 C 0.8069(5) 0.8798(4) 0.1580(3) 0.0457(12) Uani 1 1 d . . .
H5A H 0.8860 0.9008 0.1908 0.055 Uiso 1 1 calc R . .
C6 C 0.8046(4) 0.5850(4) 0.0681(2) 0.0347(9) Uani 1 1 d . A .
C7 C 0.6753(5) 0.5188(4) 0.0615(3) 0.0411(10) Uani 1 1 d . . .
C8 C 0.5988(4) 0.5847(4) 0.1264(2) 0.0323(8) Uani 1 1 d . A .
C9 C 1.0073(4) 0.6689(3) 0.2498(2) 0.0254(7) Uani 1 1 d . . .
C10 C 1.0787(4) 0.6618(4) 0.3212(2) 0.0371(9) Uani 1 1 d . . .
H10A H 1.0330 0.6469 0.3699 0.045 Uiso 1 1 calc R . .
C11 C 1.2122(5) 0.6755(4) 0.3231(3) 0.0432(10) Uani 1 1 d . . .
H11A H 1.2573 0.6751 0.3730 0.052 Uiso 1 1 calc R . .
C12 C 1.2815(4) 0.6898(4) 0.2529(3) 0.0379(8) Uani 1 1 d . . .
H12A H 1.3750 0.6926 0.2538 0.046 Uiso 1 1 calc R . .
C13 C 1.2143(4) 0.7001(4) 0.1807(3) 0.0408(9) Uani 1 1 d . . .
H13A H 1.2613 0.7140 0.1324 0.049 Uiso 1 1 calc R . .
C14 C 1.0785(4) 0.6899(4) 0.1794(2) 0.0341(8) Uani 1 1 d . . .
H14A H 1.0330 0.6973 0.1299 0.041 Uiso 1 1 calc R . .
C15 C 0.7660(4) 0.7207(3) 0.3390(3) 0.0387(10) Uani 1 1 d . . .
C16 C 0.6554(6) 0.6884(4) 0.3706(3) 0.0486(11) Uani 1 1 d . . .
H16A H 0.6128 0.6188 0.3519 0.058 Uiso 1 1 calc R . .
C17 C 0.5970(6) 0.7558(6) 0.4330(3) 0.0593(15) Uani 1 1 d . . .
H17A H 0.5160 0.7316 0.4564 0.071 Uiso 1 1 calc R . .
C18 C 0.6602(6) 0.8576(5) 0.4594(3) 0.0527(13) Uani 1 1 d . . .
H18A H 0.6225 0.9037 0.5012 0.063 Uiso 1 1 calc R . .
C19 C 0.7743(7) 0.8907(4) 0.4259(3) 0.0533(13) Uani 1 1 d . . .
H19A H 0.8170 0.9601 0.4448 0.064 Uiso 1 1 calc R . .
C20 C 0.8316(5) 0.8261(4) 0.3641(3) 0.0412(9) Uani 1 1 d . . .
H20A H 0.9113 0.8511 0.3396 0.049 Uiso 1 1 calc R . .
C21 C 0.8211(5) 0.4901(4) 0.2785(3) 0.0415(10) Uani 1 1 d . . .
H21A H 0.8705 0.4787 0.3284 0.062 Uiso 1 1 calc R . .
H21B H 0.8587 0.4400 0.2363 0.062 Uiso 1 1 calc R . .
H21C H 0.7288 0.4683 0.2870 0.062 Uiso 1 1 calc R . .

loop_
_atom_site_aniso_label
_atom_site_aniso_U_11
_atom_site_aniso_U_22
_atom_site_aniso_U_33
_atom_site_aniso_U_23
_atom_site_aniso_U_13
_atom_site_aniso_U_12
Co1 0.0208(2) 0.0305(2) 0.0268(2) 0.00217(19) -0.00008(18) 0.00000(19)
P1 0.0207(4) 0.0224(4) 0.0256(4) -0.0003(3) 0.0000(3) 0.0010(3)
F1 0.0364(16) 0.073(2) 0.079(2) -0.0408(17) -0.0178(15) 0.0260(15)
F2 0.098(3) 0.079(2) 0.0516(18) -0.0102(16) 0.0495(19) -0.020(2)
F3 0.082(7) 0.033(3) 0.115(8) 0.000(5) 0.036(6) 0.006(4)
F4 0.043(5) 0.204(18) 0.027(5) -0.055(8) 0.002(4) -0.026(10)
F3' 0.032(3) 0.050(4) 0.076(5) -0.019(4) 0.011(4) -0.008(3)
F4' 0.026(5) 0.121(9) 0.035(4) -0.004(5) -0.006(3) 0.000(5)
F5 0.078(2) 0.093(2) 0.0368(14) 0.0121(15) -0.0013(14) -0.060(2)
F6 0.0212(14) 0.0668(19) 0.077(2) -0.0232(16) -0.0099(12) 0.0037(13)
C1 0.048(3) 0.043(2) 0.055(3) 0.022(2) 0.012(2) -0.004(2)
C2 0.050(3) 0.049(3) 0.039(2) 0.0201(19) -0.007(2) 0.008(2)
C3 0.035(2) 0.041(2) 0.051(3) 0.0145(19) -0.0041(18) 0.0115(19)
C4 0.047(3) 0.0273(19) 0.053(3) -0.0004(18) -0.009(2) 0.0130(18)
C5 0.049(3) 0.028(2) 0.060(3) 0.0042(18) -0.017(2) -0.0011(18)
C6 0.024(2) 0.048(2) 0.0326(19) -0.0053(17) 0.0068(15) -0.0029(17)
C7 0.030(2) 0.051(2) 0.042(2) -0.0167(19) -0.0039(18) -0.004(2)
C8 0.021(2) 0.044(2) 0.032(2) -0.0044(16) 0.0032(14) -0.0056(16)
C9 0.0223(18) 0.0240(15) 0.0300(16) -0.0025(14) -0.0022(14) 0.0042(13)
C10 0.033(2) 0.048(2) 0.0302(19) 0.0064(17) -0.0051(16) -0.0007(18)
C11 0.036(3) 0.048(2) 0.046(2) 0.0086(18) -0.0148(19) -0.0003(19)
C12 0.025(2) 0.0380(19) 0.050(2) -0.0062(17) -0.0043(18) 0.0034(17)
C13 0.025(2) 0.055(2) 0.043(2) -0.014(2) 0.0035(16) 0.002(2)
C14 0.026(2) 0.046(2) 0.0303(18) -0.0078(16) 0.0027(14) 0.0004(17)
C15 0.031(2) 0.0301(18) 0.055(2) -0.0244(16) -0.0173(18) 0.0152(17)
C16 0.062(3) 0.047(2) 0.037(2) -0.0025(19) 0.001(2) 0.010(2)
C17 0.044(3) 0.084(4) 0.050(3) 0.003(3) 0.022(2) 0.019(3)
C18 0.055(3) 0.058(3) 0.045(3) 0.000(2) 0.005(2) 0.025(3)
C19 0.076(4) 0.047(3) 0.037(2) -0.0129(18) 0.005(2) 0.014(3)
C20 0.048(3) 0.042(2) 0.0332(19) -0.0077(17) 0.008(2) 0.0029(18)
C21 0.037(3) 0.0254(19) 0.062(3) 0.0069(17) -0.004(2) 0.0010(17)

loop_
_atom_type_symbol
_atom_type_description
_atom_type_scat_dispersion_real
_atom_type_scat_dispersion_imag
_atom_type_scat_source
C C 0.0033 0.0016 'International Tables Vol C Tables 4.2.6.8 and 6.1.1.4'
H H 0.0000 0.0000 'International Tables Vol C Tables 4.2.6.8 and 6.1.1.4'
F F 0.0171 0.0103 'International Tables Vol C Tables 4.2.6.8 and 6.1.1.4'
P P 0.1023 0.0942 'International Tables Vol C Tables 4.2.6.8 and 6.1.1.4'
Co Co 0.3494 0.9721 'International Tables Vol C Tables 4.2.6.8 and 6.1.1.4'

loop_
_geom_angle_atom_site_label_1
_geom_angle_atom_site_label_2
_geom_angle_atom_site_label_3
_geom_angle
C6 Co1 C8 72.48(17)
C6 Co1 C2 98.9(2)
C8 Co1 C2 101.4(2)
C6 Co1 C1 97.11(19)
C8 Co1 C1 139.3(2)
C2 Co1 C1 40.0(2)
C6 Co1 C5 127.7(2)
C8 Co1 C5 156.82(19)
C2 Co1 C5 67.0(2)
C1 Co1 C5 39.4(2)
C6 Co1 C3 133.77(19)
C8 Co1 C3 92.50(18)
C2 Co1 C3 40.23(19)
C1 Co1 C3 66.1(2)
C5 Co1 C3 65.49(19)
C6 Co1 C4 162.51(19)
C8 Co1 C4 118.36(19)
C2 Co1 C4 66.4(2)
C1 Co1 C4 65.6(2)
C5 Co1 C4 39.1(2)
C3 Co1 C4 38.30(18)
C6 Co1 P1 95.68(13)
C8 Co1 P1 99.76(13)
C2 Co1 P1 157.07(16)
C1 Co1 P1 120.65(16)
C5 Co1 P1 90.11(13)
C3 Co1 P1 130.32(13)
C4 Co1 P1 95.74(13)
C9 P1 C21 101.2(2)
C9 P1 C15 105.53(18)
C21 P1 C15 101.4(2)
C9 P1 Co1 114.37(13)
C21 P1 Co1 120.92(16)
C15 P1 Co1 111.58(13)
C2 C1 C5 108.8(4)
C2 C1 Co1 69.1(3)
C5 C1 Co1 71.4(3)
C1 C2 C3 106.6(4)
C1 C2 Co1 71.0(3)
C3 C2 Co1 71.7(2)
C4 C3 C2 108.7(4)
C4 C3 Co1 71.8(2)
C2 C3 Co1 68.1(2)
C3 C4 C5 108.5(4)
C3 C4 Co1 69.9(3)
C5 C4 Co1 69.7(2)
C4 C5 C1 107.4(4)
C4 C5 Co1 71.2(3)
C1 C5 Co1 69.3(3)
F2 C6 F1 104.0(4)
F2 C6 C7 110.7(4)
F1 C6 C7 108.6(4)
F2 C6 Co1 118.7(3)
F1 C6 Co1 120.3(3)
C7 C6 Co1 93.9(3)
F4 C7 F3' 75.5(9)
F4 C7 F3 107.5(10)
F3' C7 F3 32.5(4)
F4 C7 F4' 26.8(10)
F3' C7 F4' 101.3(7)
F3 C7 F4' 133.7(8)
F4 C7 C8 115.8(9)
F3' C7 C8 125.7(6)
F3 C7 C8 105.4(5)
F4' C7 C8 105.7(7)
F4 C7 C6 122.0(8)
F3' C7 C6 120.5(5)
F3 C7 C6 106.1(6)
F4' C7 C6 102.2(6)
C8 C7 C6 98.5(3)
F6 C8 F5 104.2(3)
F6 C8 C7 110.0(3)
F5 C8 C7 109.0(4)
F6 C8 Co1 118.8(3)
F5 C8 Co1 120.4(3)
C7 C8 Co1 93.6(3)
C10 C9 C14 117.2(4)
C10 C9 P1 121.2(3)
C14 C9 P1 121.6(3)
C11 C10 C9 121.9(4)
C10 C11 C12 120.2(4)
C11 C12 C13 119.7(4)
C14 C13 C12 119.8(4)
C13 C14 C9 121.1(4)
C16 C15 C20 121.4(4)
C16 C15 P1 120.6(3)
C20 C15 P1 117.3(4)
C15 C16 C17 120.7(5)
C18 C17 C16 118.9(5)
C19 C18 C17 119.9(5)
C18 C19 C20 121.6(5)
C19 C20 C15 117.4(5)

loop_
_geom_bond_atom_site_label_1
_geom_bond_atom_site_label_2
_geom_bond_distance
Co1 C6 1.952(4)
Co1 C8 1.949(4)
Co1 C2 2.064(4)
Co1 C1 2.089(4)
Co1 C5 2.117(4)
Co1 C3 2.112(4)
Co1 C4 2.137(4)
Co1 P1 2.2085(10)
P1 C9 1.814(4)
P1 C21 1.821(4)
P1 C15 1.861(4)
F1 C6 1.361(6)
F2 C6 1.361(5)
F3 C7 1.448(11)
F4 C7 1.257(13)
F3' C7 1.317(10)
F4' C7 1.459(15)
F5 C8 1.367(5)
F6 C8 1.357(5)
C1 C2 1.420(8)
C1 C5 1.417(8)
C2 C3 1.437(7)
C3 C4 1.394(7)
C4 C5 1.425(8)
C6 C7 1.516(6)
C7 C8 1.527(6)
C9 C10 1.396(5)
C9 C14 1.399(5)
C10 C11 1.366(7)
C11 C12 1.375(7)
C12 C13 1.389(6)
C13 C14 1.384(6)
C15 C16 1.294(7)
C15 C20 1.428(6)
C16 C17 1.419(7)
C17 C18 1.389(9)
C18 C19 1.340(9)
C19 C20 1.391(6)

loop_
_geom_torsion_atom_site_label_1
_geom_torsion_atom_site_label_2
_geom_torsion_atom_site_label_3
_geom_torsion_atom_site_label_4
_geom_torsion
C6 Co1 P1 C9 70.91(17)
C8 Co1 P1 C9 144.05(17)
C2 Co1 P1 C9 -58.5(4)
C1 Co1 P1 C9 -30.8(2)
C5 Co1 P1 C9 -57.02(19)
C3 Co1 P1 C9 -114.2(2)
C4 Co1 P1 C9 -95.83(19)
C6 Co1 P1 C21 -50.4(2)
C8 Co1 P1 C21 22.7(2)
C2 Co1 P1 C21 -179.9(4)
C1 Co1 P1 C21 -152.2(3)
C5 Co1 P1 C21 -178.4(2)
C3 Co1 P1 C21 124.5(3)
C4 Co1 P1 C21 142.8(2)
C6 Co1 P1 C15 -169.4(2)
C8 Co1 P1 C15 -96.3(2)
C2 Co1 P1 C15 61.2(4)
C1 Co1 P1 C15 88.9(2)
C5 Co1 P1 C15 62.7(2)
C3 Co1 P1 C15 5.5(2)
C4 Co1 P1 C15 23.9(2)
C6 Co1 C1 C2 95.4(3)
C8 Co1 C1 C2 24.1(5)
C5 Co1 C1 C2 -119.6(4)
C3 Co1 C1 C2 -39.6(3)
C4 Co1 C1 C2 -81.7(3)
P1 Co1 C1 C2 -163.6(3)
C6 Co1 C1 C5 -145.0(3)
C8 Co1 C1 C5 143.7(3)
C2 Co1 C1 C5 119.6(4)
C3 Co1 C1 C5 80.0(3)
C4 Co1 C1 C5 37.8(3)
P1 Co1 C1 C5 -44.1(3)
C5 C1 C2 C3 2.7(5)
Co1 C1 C2 C3 63.3(3)
C5 C1 C2 Co1 -60.5(3)
C6 Co1 C2 C1 -90.4(3)
C8 Co1 C2 C1 -164.2(3)
C5 Co1 C2 C1 36.8(3)
C3 Co1 C2 C1 115.6(4)
C4 Co1 C2 C1 79.6(3)
P1 Co1 C2 C1 38.5(6)
C6 Co1 C2 C3 154.0(3)
C8 Co1 C2 C3 80.2(3)
C1 Co1 C2 C3 -115.6(4)
C5 Co1 C2 C3 -78.7(3)
C4 Co1 C2 C3 -35.9(3)
P1 Co1 C2 C3 -77.1(5)
C1 C2 C3 C4 -2.2(5)
Co1 C2 C3 C4 60.6(3)
C1 C2 C3 Co1 -62.8(3)
C6 Co1 C3 C4 -156.7(3)
C8 Co1 C3 C4 135.4(3)
C2 Co1 C3 C4 -119.8(4)
C1 Co1 C3 C4 -80.4(3)
C5 Co1 C3 C4 -37.1(3)
P1 Co1 C3 C4 30.4(4)
C6 Co1 C3 C2 -36.9(4)
C8 Co1 C3 C2 -104.8(3)
C1 Co1 C3 C2 39.4(3)
C5 Co1 C3 C2 82.7(3)
C4 Co1 C3 C2 119.8(4)
P1 Co1 C3 C2 150.1(3)
C2 C3 C4 C5 0.9(5)
Co1 C3 C4 C5 59.2(3)
C2 C3 C4 Co1 -58.3(3)
C6 Co1 C4 C3 72.2(7)
C8 Co1 C4 C3 -52.9(3)
C2 Co1 C4 C3 37.7(3)
C1 Co1 C4 C3 81.7(3)
C5 Co1 C4 C3 119.7(4)
P1 Co1 C4 C3 -157.2(3)
C6 Co1 C4 C5 -47.5(7)
C8 Co1 C4 C5 -172.6(3)
C2 Co1 C4 C5 -82.0(3)
C1 Co1 C4 C5 -38.0(3)
C3 Co1 C4 C5 -119.7(4)
P1 Co1 C4 C5 83.1(3)
C3 C4 C5 C1 0.8(5)
Co1 C4 C5 C1 60.1(3)
C3 C4 C5 Co1 -59.3(3)
C2 C1 C5 C4 -2.2(5)
Co1 C1 C5 C4 -61.4(3)
C2 C1 C5 Co1 59.1(3)
C6 Co1 C5 C4 163.8(3)
C8 Co1 C5 C4 16.8(6)
C2 Co1 C5 C4 80.4(3)
C1 Co1 C5 C4 117.8(4)
C3 Co1 C5 C4 36.3(3)
P1 Co1 C5 C4 -99.0(3)
C6 Co1 C5 C1 46.0(4)
C8 Co1 C5 C1 -101.0(5)
C2 Co1 C5 C1 -37.4(3)
C3 Co1 C5 C1 -81.5(3)
C4 Co1 C5 C1 -117.8(4)
P1 Co1 C5 C1 143.2(3)
C8 Co1 C6 F2 124.6(4)
C2 Co1 C6 F2 25.3(4)
C1 Co1 C6 F2 -15.0(4)
C5 Co1 C6 F2 -42.4(4)
C3 Co1 C6 F2 48.4(5)
C4 Co1 C6 F2 -6.4(9)
P1 Co1 C6 F2 -136.9(3)
C8 Co1 C6 F1 -105.7(4)
C2 Co1 C6 F1 155.0(4)
C1 Co1 C6 F1 114.6(4)
C5 Co1 C6 F1 87.3(4)
C3 Co1 C6 F1 178.1(3)
C4 Co1 C6 F1 123.3(6)
P1 Co1 C6 F1 -7.3(3)
C8 Co1 C6 C7 8.4(3)
C2 Co1 C6 C7 -90.9(3)
C1 Co1 C6 C7 -131.2(3)
C5 Co1 C6 C7 -158.6(3)
C3 Co1 C6 C7 -67.8(4)
C4 Co1 C6 C7 -122.6(6)
P1 Co1 C6 C7 106.8(3)
F2 C6 C7 F4 -5.2(12)
F1 C6 C7 F4 -118.8(11)
Co1 C6 C7 F4 117.5(11)
F2 C6 C7 F3' 86.3(7)
F1 C6 C7 F3' -27.3(7)
Co1 C6 C7 F3' -151.0(6)
F2 C6 C7 F3 118.2(6)
F1 C6 C7 F3 4.6(6)
Co1 C6 C7 F3 -119.1(5)
F2 C6 C7 F4' -24.8(8)
F1 C6 C7 F4' -138.4(7)
Co1 C6 C7 F4' 97.9(7)
F2 C6 C7 C8 -133.0(4)
F1 C6 C7 C8 113.4(4)
Co1 C6 C7 C8 -10.3(3)
F4 C7 C8 F6 0.9(10)
F3' C7 C8 F6 -89.5(7)
F3 C7 C8 F6 -117.8(6)
F4' C7 C8 F6 27.4(7)
C6 C7 C8 F6 132.8(4)
F4 C7 C8 F5 114.5(9)
F3' C7 C8 F5 24.2(8)
F3 C7 C8 F5 -4.2(7)
F4' C7 C8 F5 141.1(6)
C6 C7 C8 F5 -113.6(4)
F4 C7 C8 Co1 -121.6(9)
F3' C7 C8 Co1 148.1(6)
F3 C7 C8 Co1 119.8(6)
F4' C7 C8 Co1 -95.0(6)
C6 C7 C8 Co1 10.3(3)
C6 Co1 C8 F6 -123.6(3)
C2 Co1 C8 F6 -27.7(3)
C1 Co1 C8 F6 -43.2(5)
C5 Co1 C8 F6 29.5(6)
C3 Co1 C8 F6 11.9(3)
C4 Co1 C8 F6 41.5(4)
P1 Co1 C8 F6 143.5(3)
C6 Co1 C8 F5 106.2(4)
C2 Co1 C8 F5 -158.0(4)
C1 Co1 C8 F5 -173.5(4)
C5 Co1 C8 F5 -100.8(6)
C3 Co1 C8 F5 -118.4(4)
C4 Co1 C8 F5 -88.8(4)
P1 Co1 C8 F5 13.3(4)
C6 Co1 C8 C7 -8.3(3)
C2 Co1 C8 C7 87.5(3)
C1 Co1 C8 C7 72.0(4)
C5 Co1 C8 C7 144.8(4)
C3 Co1 C8 C7 127.1(3)
C4 Co1 C8 C7 156.8(3)
P1 Co1 C8 C7 -101.2(3)
C21 P1 C9 C10 -64.3(4)
C15 P1 C9 C10 41.0(4)
Co1 P1 C9 C10 164.1(3)
C21 P1 C9 C14 112.7(3)
C15 P1 C9 C14 -142.0(3)
Co1 P1 C9 C14 -19.0(3)
C14 C9 C10 C11 0.5(6)
P1 C9 C10 C11 177.6(4)
C9 C10 C11 C12 -4.0(7)
C10 C11 C12 C13 5.3(7)
C11 C12 C13 C14 -3.2(7)
C12 C13 C14 C9 -0.3(7)
C10 C9 C14 C13 1.6(6)
P1 C9 C14 C13 -175.4(3)
C9 P1 C15 C16 -156.1(4)
C21 P1 C15 C16 -50.9(4)
Co1 P1 C15 C16 79.1(4)
C9 P1 C15 C20 33.4(4)
C21 P1 C15 C20 138.6(3)
Co1 P1 C15 C20 -91.3(3)
C20 C15 C16 C17 -1.5(7)
P1 C15 C16 C17 -171.5(4)
C15 C16 C17 C18 0.3(8)
C16 C17 C18 C19 0.1(8)
C17 C18 C19 C20 0.6(8)
C18 C19 C20 C15 -1.7(7)
C16 C15 C20 C19 2.1(7)
P1 C15 C20 C19 172.5(4)
